data_4079452
loop_
_publ_author_name
'Wucher, Philipp'
'Roesle, Philipp'
'Falivene, Laura'
'Cavallo, Luigi'
'Caporaso, Lucia'
'G\"ottker-Schnetmann, Inigo'
'Mecking, Stefan'

_publ_section_title
;
 Controlled Acrylate Insertion Regioselectivity in
 Diazaphospholidine-Sulfonato Palladium(II) Complexes
;
_journal_issue 24
_journal_name_full Organometallics
_journal_page_first 8505
_journal_paper_doi 10.1021/om300755j
_journal_volume 31
_journal_year 2012
_chemical_formula_moiety 'C30 H34 N3 O3 P Pd S'
_chemical_formula_sum 'C30 H34 N3 O3 P Pd S'
_chemical_formula_weight 654.03
_chemical_name_systematic
; 
 ? 
;
_space_group_IT_number 14
_symmetry_cell_setting monoclinic
_symmetry_space_group_name_Hall '-P 2ybc'
_symmetry_space_group_name_H-M 'P 1 21/c 1'
_atom_sites_solution_hydrogens geom
_atom_sites_solution_primary heavy
_atom_sites_solution_secondary difmap
_audit_creation_method SHELXL-97
_cell_angle_alpha 90.00
_cell_angle_beta 98.446(4)
_cell_angle_gamma 90.00
_cell_formula_units_Z 4
_cell_length_a 10.8529(5)
_cell_length_b 12.9377(5)
_cell_length_c 20.5399(11)
_cell_measurement_reflns_used 32834
_cell_measurement_temperature 100(2)
_cell_measurement_theta_max 25.11
_cell_measurement_theta_min 1.87
_cell_volume 2852.8(2)
_computing_cell_refinement 'STOE X-AREA'
_computing_data_collection 'STOE X-AREA'
_computing_data_reduction 'STOE X-RED32'
_computing_structure_refinement 'SHELXL-97 (Sheldrick, 1997)'
_computing_structure_solution 'SHELXS-97 (Sheldrick, 1990)'
_diffrn_ambient_temperature 100(2)
_diffrn_detector_area_resol_mean 6.67
_diffrn_measured_fraction_theta_full 0.987
_diffrn_measured_fraction_theta_max 0.987
_diffrn_measurement_device_type 'STOE IPDS 2T'
_diffrn_measurement_method 'rotation method'
_diffrn_radiation_monochromator graphite
_diffrn_radiation_source 'fine-focus sealed tube'
_diffrn_radiation_type MoK\a
_diffrn_radiation_wavelength 0.71073
_diffrn_reflns_av_R_equivalents 0.1150
_diffrn_reflns_av_sigmaI/netI 0.0603
_diffrn_reflns_limit_h_max 12
_diffrn_reflns_limit_h_min -12
_diffrn_reflns_limit_k_max 15
_diffrn_reflns_limit_k_min -15
_diffrn_reflns_limit_l_max 24
_diffrn_reflns_limit_l_min -23
_diffrn_reflns_number 31799
_diffrn_reflns_theta_full 24.71
_diffrn_reflns_theta_max 24.71
_diffrn_reflns_theta_min 1.87
_exptl_absorpt_coefficient_mu 0.817
_exptl_absorpt_correction_T_max 0.9532
_exptl_absorpt_correction_T_min 0.8578
_exptl_absorpt_correction_type integration
_exptl_absorpt_process_details 'STOE X-RED32'
_exptl_crystal_colour colorless
_exptl_crystal_density_diffrn 1.523
_exptl_crystal_density_method 'not measured'
_exptl_crystal_description prism
_exptl_crystal_F_000 1344
_exptl_crystal_size_max 0.3
_exptl_crystal_size_mid 0.25
_exptl_crystal_size_min 0.2
_refine_diff_density_max 0.521
_refine_diff_density_min -0.813
_refine_diff_density_rms 0.077
_refine_ls_extinction_method none
_refine_ls_goodness_of_fit_ref 1.016
_refine_ls_hydrogen_treatment constr
_refine_ls_matrix_type full
_refine_ls_number_parameters 357
_refine_ls_number_reflns 4801
_refine_ls_number_restraints 0
_refine_ls_restrained_S_all 1.016
_refine_ls_R_factor_all 0.0500
_refine_ls_R_factor_gt 0.0349
_refine_ls_shift/su_max 0.001
_refine_ls_shift/su_mean 0.000
_refine_ls_structure_factor_coef Fsqd
_refine_ls_weighting_details 'calc w=1/[\s^2^(Fo^2^)+(0.0308P)^2^+0.5797P] where P=(Fo^2^+2Fc^2^)/3'
_refine_ls_weighting_scheme calc
_refine_ls_wR_factor_gt 0.0706
_refine_ls_wR_factor_ref 0.0747
_reflns_number_gt 3934
_reflns_number_total 4801
_reflns_threshold_expression >2sigma(I)
_cod_data_source_file om300755j_si_002.cif
_cod_data_source_block d:\otolpdlut
_cod_original_sg_symbol_Hall 'P 2ybc'
_cod_original_sg_symbol_H-M 'P 21/c'
_cod_database_code 4079452

loop_
_symmetry_equiv_pos_as_xyz
'x, y, z'
'-x, y+1/2, -z+1/2'
'-x, -y, -z'
'x, -y-1/2, z-1/2'

loop_
_atom_site_label
_atom_site_type_symbol
_atom_site_fract_x
_atom_site_fract_y
_atom_site_fract_z
_atom_site_U_iso_or_equiv
_atom_site_adp_type
_atom_site_occupancy
_atom_site_symmetry_multiplicity
_atom_site_calc_flag
_atom_site_refinement_flags
C1 C 0.0875(3) 0.8257(2) 0.01927(16) 0.0211(7) Uani 1 1 d .
C2 C 0.0929(3) 0.8496(2) 0.08677(16) 0.0201(7) Uani 1 1 d .
C3 C -0.0090(3) 0.9020(2) 0.10577(16) 0.0232(7) Uani 1 1 d .
H3A H -0.0080 0.9186 0.1509 0.028 Uiso 1 1 calc R
C4 C -0.1103(3) 0.9299(2) 0.06106(17) 0.0238(7) Uani 1 1 d .
H4A H -0.1769 0.9671 0.0754 0.029 Uiso 1 1 calc R
C5 C -0.1158(3) 0.9043(2) -0.00464(17) 0.0247(7) Uani 1 1 d .
H5A H -0.1864 0.9225 -0.0355 0.030 Uiso 1 1 calc R
C6 C -0.0163(3) 0.8516(2) -0.02479(17) 0.0245(7) Uani 1 1 d .
H6A H -0.0199 0.8331 -0.0698 0.029 Uiso 1 1 calc R
C7 C 0.2925(3) 1.0167(2) 0.16951(16) 0.0222(7) Uani 1 1 d .
C8 C 0.2451(3) 1.1162(2) 0.17879(16) 0.0244(7) Uani 1 1 d .
C9 C 0.3006(3) 1.1993(2) 0.15089(18) 0.0285(8) Uani 1 1 d .
H9A H 0.2705 1.2671 0.1568 0.034 Uiso 1 1 calc R
C10 C 0.3974(3) 1.1866(2) 0.11502(17) 0.0273(8) Uani 1 1 d .
H10A H 0.4337 1.2451 0.0973 0.033 Uiso 1 1 calc R
C11 C 0.4414(3) 1.0884(2) 0.10480(18) 0.0263(7) Uani 1 1 d .
H11A H 0.5064 1.0787 0.0790 0.032 Uiso 1 1 calc R
C12 C 0.3893(3) 1.0042(2) 0.13279(17) 0.0255(7) Uani 1 1 d .
H12A H 0.4204 0.9368 0.1267 0.031 Uiso 1 1 calc R
C13 C 0.1354(4) 1.1352(3) 0.21455(19) 0.0333(8) Uani 1 1 d .
H13A H 0.1647 1.1428 0.2618 0.040 Uiso 1 1 calc R
H13B H 0.0777 1.0767 0.2074 0.040 Uiso 1 1 calc R
H13C H 0.0925 1.1986 0.1977 0.040 Uiso 1 1 calc R
C14 C 0.2349(3) 0.9121(2) 0.26578(17) 0.0263(7) Uani 1 1 d .
H14A H 0.2112 0.9767 0.2867 0.032 Uiso 1 1 calc R
H15B H 0.3171 0.8889 0.2884 0.032 Uiso 1 1 calc R
C15 C 0.1365(3) 0.8286(2) 0.26780(16) 0.0257(7) Uani 1 1 d .
H14B H 0.1493 0.7924 0.3107 0.031 Uiso 1 1 calc R
H15A H 0.0519 0.8591 0.2609 0.031 Uiso 1 1 calc R
C16 C 0.1712(3) 0.6481(2) 0.22787(17) 0.0238(7) Uani 1 1 d .
C17 C 0.1143(3) 0.5744(2) 0.18345(17) 0.0257(7) Uani 1 1 d .
C18 C 0.1377(3) 0.4696(2) 0.19837(18) 0.0286(8) Uani 1 1 d .
H18A H 0.1012 0.4185 0.1683 0.034 Uiso 1 1 calc R
C19 C 0.2116(4) 0.4389(3) 0.25510(19) 0.0310(8) Uani 1 1 d .
H19A H 0.2259 0.3675 0.2640 0.037 Uiso 1 1 calc R
C20 C 0.2653(4) 0.5129(3) 0.29944(19) 0.0316(8) Uani 1 1 d .
H20A H 0.3161 0.4923 0.3390 0.038 Uiso 1 1 calc R
C21 C 0.2447(3) 0.6166(2) 0.28585(17) 0.0265(8) Uani 1 1 d .
H21A H 0.2811 0.6671 0.3164 0.032 Uiso 1 1 calc R
C22 C 0.0295(4) 0.6031(3) 0.12178(18) 0.0319(8) Uani 1 1 d .
H22A H 0.0794 0.6234 0.0878 0.038 Uiso 1 1 calc R
H22B H -0.0237 0.6610 0.1309 0.038 Uiso 1 1 calc R
H22C H -0.0227 0.5436 0.1063 0.038 Uiso 1 1 calc R
C23 C 0.4759(3) 0.7545(2) 0.21113(16) 0.0220(7) Uani 1 1 d .
H23A H 0.5623 0.7336 0.2097 0.026 Uiso 1 1 calc R
H23B H 0.4429 0.7157 0.2457 0.026 Uiso 1 1 calc R
H23C H 0.4732 0.8287 0.2206 0.026 Uiso 1 1 calc R
C24 C 0.6061(3) 0.6872(2) 0.06259(16) 0.0235(7) Uani 1 1 d .
C25 C 0.6987(3) 0.6323(3) 0.03820(17) 0.0280(8) Uani 1 1 d .
H25A H 0.7597 0.6676 0.0178 0.034 Uiso 1 1 calc R
C26 C 0.7021(3) 0.5251(3) 0.04370(18) 0.0292(8) Uani 1 1 d .
H26A H 0.7637 0.4861 0.0262 0.035 Uiso 1 1 calc R
C27 C 0.6144(3) 0.4767(2) 0.07502(17) 0.0263(7) Uani 1 1 d .
H27A H 0.6153 0.4036 0.0793 0.032 Uiso 1 1 calc R
C28 C 0.5251(3) 0.5339(2) 0.10017(17) 0.0241(7) Uani 1 1 d .
C29 C 0.5976(3) 0.8024(2) 0.05813(19) 0.0289(8) Uani 1 1 d .
H29A H 0.6596 0.8283 0.0319 0.035 Uiso 1 1 calc R
H29B H 0.6137 0.8322 0.1025 0.035 Uiso 1 1 calc R
H29C H 0.5141 0.8223 0.0371 0.035 Uiso 1 1 calc R
C30 C 0.4280(4) 0.4861(2) 0.13564(19) 0.0305(8) Uani 1 1 d .
H30A H 0.4460 0.4124 0.1426 0.037 Uiso 1 1 calc R
H30B H 0.3458 0.4945 0.1092 0.037 Uiso 1 1 calc R
H30C H 0.4288 0.5204 0.1783 0.037 Uiso 1 1 calc R
N1 N 0.2373(3) 0.92730(19) 0.19520(13) 0.0207(6) Uani 1 1 d .
N2 N 0.1525(3) 0.75631(18) 0.21381(13) 0.0222(6) Uani 1 1 d .
N3 N 0.5206(3) 0.63818(19) 0.09294(13) 0.0216(6) Uani 1 1 d .
O1 O 0.2623(2) 0.68445(16) 0.02970(11) 0.0254(5) Uani 1 1 d .
O2 O 0.3034(3) 0.85069(19) -0.01841(13) 0.0381(6) Uani 1 1 d .
O3 O 0.1593(3) 0.7268(2) -0.07813(13) 0.0434(7) Uani 1 1 d .
P1 P 0.21762(8) 0.81437(6) 0.15352(4) 0.01849(18) Uani 1 1 d .
Pd1 Pd 0.37021(2) 0.724435(17) 0.122069(12) 0.01858(8) Uani 1 1 d .
S1 S 0.21346(8) 0.76884(7) -0.01553(4) 0.02686(19) Uani 1 1 d .

loop_
_atom_site_aniso_label
_atom_site_aniso_U_11
_atom_site_aniso_U_22
_atom_site_aniso_U_33
_atom_site_aniso_U_23
_atom_site_aniso_U_13
_atom_site_aniso_U_12
C1 0.0234(18) 0.0177(15) 0.0221(17) 0.0019(13) 0.0029(14) -0.0020(12)
C2 0.0232(18) 0.0132(13) 0.0233(17) 0.0012(12) 0.0011(14) -0.0024(12)
C3 0.0262(19) 0.0225(15) 0.0215(17) -0.0010(13) 0.0053(15) -0.0011(13)
C4 0.0210(18) 0.0218(15) 0.0289(19) 0.0034(13) 0.0047(15) 0.0011(13)
C5 0.0211(18) 0.0216(15) 0.0305(19) 0.0043(13) 0.0009(15) -0.0017(13)
C6 0.029(2) 0.0236(15) 0.0210(17) 0.0018(13) 0.0037(15) -0.0036(13)
C7 0.0257(19) 0.0204(15) 0.0194(17) -0.0016(13) -0.0004(14) -0.0021(13)
C8 0.029(2) 0.0221(16) 0.0211(17) -0.0037(13) 0.0010(15) 0.0015(13)
C9 0.037(2) 0.0173(15) 0.0307(19) -0.0039(13) 0.0023(16) -0.0008(13)
C10 0.031(2) 0.0219(15) 0.0278(19) 0.0006(14) 0.0000(16) -0.0084(13)
C11 0.0235(19) 0.0276(17) 0.0275(19) 0.0031(14) 0.0025(15) -0.0006(14)
C12 0.026(2) 0.0200(15) 0.0297(19) 0.0021(13) 0.0012(16) 0.0024(13)
C13 0.040(2) 0.0247(17) 0.038(2) -0.0037(15) 0.0136(18) 0.0040(15)
C14 0.034(2) 0.0255(16) 0.0199(17) -0.0045(13) 0.0036(15) 0.0008(14)
C15 0.033(2) 0.0277(17) 0.0175(16) 0.0036(13) 0.0079(15) 0.0036(14)
C16 0.0246(19) 0.0216(15) 0.0277(18) 0.0028(13) 0.0117(15) 0.0000(13)
C17 0.0240(19) 0.0293(17) 0.0248(18) 0.0025(14) 0.0070(15) -0.0013(14)
C18 0.031(2) 0.0229(16) 0.034(2) -0.0007(14) 0.0121(17) -0.0031(14)
C19 0.035(2) 0.0227(16) 0.037(2) 0.0047(15) 0.0131(18) -0.0006(14)
C20 0.030(2) 0.0322(18) 0.033(2) 0.0117(15) 0.0057(17) 0.0012(15)
C21 0.029(2) 0.0263(17) 0.0250(18) 0.0037(14) 0.0071(15) -0.0022(14)
C22 0.032(2) 0.0303(18) 0.032(2) 0.0014(15) -0.0001(17) -0.0060(15)
C23 0.0220(18) 0.0213(16) 0.0224(17) 0.0012(12) 0.0019(14) 0.0032(12)
C24 0.0242(19) 0.0230(16) 0.0227(17) -0.0027(13) 0.0017(14) -0.0011(13)
C25 0.025(2) 0.0319(18) 0.0276(18) -0.0026(15) 0.0065(16) 0.0009(14)
C26 0.0217(19) 0.0333(18) 0.033(2) -0.0066(15) 0.0041(16) 0.0072(14)
C27 0.028(2) 0.0240(16) 0.0253(18) -0.0030(14) -0.0010(15) 0.0056(14)
C28 0.0264(19) 0.0221(15) 0.0230(17) -0.0003(13) 0.0007(15) 0.0025(13)
C29 0.031(2) 0.0214(17) 0.036(2) -0.0001(14) 0.0123(17) -0.0017(14)
C30 0.038(2) 0.0189(16) 0.036(2) 0.0028(14) 0.0117(18) 0.0007(14)
N1 0.0269(16) 0.0185(13) 0.0170(14) -0.0004(10) 0.0045(12) -0.0007(11)
N2 0.0281(16) 0.0194(13) 0.0204(14) 0.0024(10) 0.0080(12) 0.0000(10)
N3 0.0218(15) 0.0198(12) 0.0229(14) -0.0008(11) 0.0023(12) -0.0002(11)
O1 0.0298(14) 0.0248(11) 0.0208(12) -0.0060(9) 0.0009(10) 0.0058(10)
O2 0.0336(16) 0.0421(14) 0.0419(16) 0.0138(12) 0.0166(13) 0.0081(11)
O3 0.0480(18) 0.0589(16) 0.0221(13) -0.0082(12) 0.0013(12) 0.0220(14)
P1 0.0211(5) 0.0179(4) 0.0163(4) 0.0006(3) 0.0023(3) 0.0012(3)
Pd1 0.02031(14) 0.01705(12) 0.01843(13) 0.00002(10) 0.00299(9) 0.00190(10)
S1 0.0298(5) 0.0324(4) 0.0187(4) 0.0004(3) 0.0047(4) 0.0082(4)

loop_
_atom_type_symbol
_atom_type_description
_atom_type_scat_dispersion_real
_atom_type_scat_dispersion_imag
_atom_type_scat_source
C C 0.0033 0.0016 'International Tables Vol C Tables 4.2.6.8 and 6.1.1.4'
H H 0.0000 0.0000 'International Tables Vol C Tables 4.2.6.8 and 6.1.1.4'
N N 0.0061 0.0033 'International Tables Vol C Tables 4.2.6.8 and 6.1.1.4'
O O 0.0106 0.0060 'International Tables Vol C Tables 4.2.6.8 and 6.1.1.4'
P P 0.1023 0.0942 'International Tables Vol C Tables 4.2.6.8 and 6.1.1.4'
Pd Pd -0.9988 1.0072 'International Tables Vol C Tables 4.2.6.8 and 6.1.1.4'
S S 0.1246 0.1234 'International Tables Vol C Tables 4.2.6.8 and 6.1.1.4'

loop_
_geom_angle_atom_site_label_1
_geom_angle_atom_site_label_2
_geom_angle_atom_site_label_3
_geom_angle
C6 C1 C2 120.2(3)
C6 C1 S1 115.8(3)
C2 C1 S1 123.9(3)
C3 C2 C1 117.3(3)
C3 C2 P1 116.0(2)
C1 C2 P1 126.7(3)
C4 C3 C2 121.9(3)
C3 C4 C5 120.3(3)
C4 C5 C6 118.9(3)
C1 C6 C5 121.3(3)
C12 C7 C8 119.9(3)
C12 C7 N1 119.6(3)
C8 C7 N1 120.4(3)
C9 C8 C7 117.4(3)
C9 C8 C13 119.6(3)
C7 C8 C13 123.0(3)
C10 C9 C8 122.4(3)
C9 C10 C11 119.8(3)
C10 C11 C12 119.0(3)
C7 C12 C11 121.3(3)
N1 C14 C15 103.6(3)
N2 C15 C14 105.5(3)
C21 C16 C17 120.1(3)
C21 C16 N2 120.1(3)
C17 C16 N2 119.8(3)
C16 C17 C18 117.8(3)
C16 C17 C22 122.7(3)
C18 C17 C22 119.5(3)
C19 C18 C17 121.9(3)
C18 C19 C20 119.6(3)
C21 C20 C19 119.8(3)
C20 C21 C16 120.8(3)
N3 C24 C25 120.8(3)
N3 C24 C29 117.1(3)
C25 C24 C29 122.1(3)
C24 C25 C26 119.6(3)
C27 C26 C25 118.6(3)
C26 C27 C28 120.3(3)
N3 C28 C27 120.5(3)
N3 C28 C30 116.5(3)
C27 C28 C30 123.0(3)
C7 N1 C14 122.6(3)
C7 N1 P1 122.5(2)
C14 N1 P1 111.5(2)
C16 N2 C15 119.6(3)
C16 N2 P1 121.2(2)
C15 N2 P1 112.08(19)
C24 N3 C28 120.1(3)
C24 N3 Pd1 119.3(2)
C28 N3 Pd1 120.4(2)
S1 O1 Pd1 118.46(12)
N2 P1 N1 92.77(13)
N2 P1 C2 108.40(15)
N1 P1 C2 100.82(13)
N2 P1 Pd1 113.24(10)
N1 P1 Pd1 124.19(10)
C2 P1 Pd1 114.62(11)
C23 Pd1 N3 89.93(12)
C23 Pd1 O1 176.95(10)
N3 Pd1 O1 88.09(9)
C23 Pd1 P1 89.10(9)
N3 Pd1 P1 179.00(8)
O1 Pd1 P1 92.89(6)
O3 S1 O2 115.44(17)
O3 S1 O1 110.07(15)
O2 S1 O1 112.59(15)
O3 S1 C1 106.02(16)
O2 S1 C1 105.94(15)
O1 S1 C1 106.04(14)

loop_
_geom_bond_atom_site_label_1
_geom_bond_atom_site_label_2
_geom_bond_distance
C1 C6 1.379(5)
C1 C2 1.413(5)
C1 S1 1.791(3)
C2 C3 1.400(5)
C2 P1 1.837(3)
C3 C4 1.373(5)
C4 C5 1.382(5)
C5 C6 1.391(5)
C7 C12 1.390(5)
C7 C8 1.410(4)
C7 N1 1.438(4)
C8 C9 1.395(5)
C8 C13 1.508(5)
C9 C10 1.379(5)
C10 C11 1.384(5)
C11 C12 1.390(5)
C14 N1 1.467(4)
C14 C15 1.525(5)
C15 N2 1.480(4)
C16 C21 1.394(5)
C16 C17 1.398(5)
C16 N2 1.438(4)
C17 C18 1.405(5)
C17 C22 1.499(5)
C18 C19 1.373(5)
C19 C20 1.389(5)
C20 C21 1.382(5)
C23 Pd1 2.049(3)
C24 N3 1.350(4)
C24 C25 1.383(5)
C24 C29 1.496(4)
C25 C26 1.392(5)
C26 C27 1.375(5)
C27 C28 1.378(5)
C28 N3 1.358(4)
C28 C30 1.499(5)
N1 P1 1.691(3)
N2 P1 1.689(3)
N3 Pd1 2.134(3)
O1 S1 1.480(2)
O1 Pd1 2.142(2)
O2 S1 1.447(3)
O3 S1 1.440(3)
P1 Pd1 2.1973(8)

loop_
_geom_torsion_atom_site_label_1
_geom_torsion_atom_site_label_2
_geom_torsion_atom_site_label_3
_geom_torsion_atom_site_label_4
_geom_torsion
C6 C1 C2 C3 -1.5(4)
S1 C1 C2 C3 174.6(2)
C6 C1 C2 P1 175.8(2)
S1 C1 C2 P1 -8.1(4)
C1 C2 C3 C4 -0.4(4)
P1 C2 C3 C4 -177.9(2)
C2 C3 C4 C5 1.7(5)
C3 C4 C5 C6 -1.2(5)
C2 C1 C6 C5 2.1(5)
S1 C1 C6 C5 -174.4(2)
C4 C5 C6 C1 -0.7(5)
C12 C7 C8 C9 -1.0(5)
N1 C7 C8 C9 -178.1(3)
C12 C7 C8 C13 176.3(3)
N1 C7 C8 C13 -0.8(5)
C7 C8 C9 C10 0.5(5)
C13 C8 C9 C10 -177.0(3)
C8 C9 C10 C11 1.0(6)
C9 C10 C11 C12 -1.9(5)
C8 C7 C12 C11 0.2(5)
N1 C7 C12 C11 177.2(3)
C10 C11 C12 C7 1.4(5)
N1 C14 C15 N2 37.8(3)
C21 C16 C17 C18 -2.2(5)
N2 C16 C17 C18 178.4(3)
C21 C16 C17 C22 177.2(3)
N2 C16 C17 C22 -2.3(5)
C16 C17 C18 C19 1.3(5)
C22 C17 C18 C19 -178.1(3)
C17 C18 C19 C20 0.0(5)
C18 C19 C20 C21 -0.5(5)
C19 C20 C21 C16 -0.4(5)
C17 C16 C21 C20 1.8(5)
N2 C16 C21 C20 -178.8(3)
N3 C24 C25 C26 1.4(5)
C29 C24 C25 C26 -180.0(3)
C24 C25 C26 C27 -1.7(5)
C25 C26 C27 C28 0.2(5)
C26 C27 C28 N3 1.7(5)
C26 C27 C28 C30 -179.1(4)
C12 C7 N1 C14 121.1(4)
C8 C7 N1 C14 -61.8(4)
C12 C7 N1 P1 -36.2(4)
C8 C7 N1 P1 140.9(3)
C15 C14 N1 C7 163.4(3)
C15 C14 N1 P1 -37.1(3)
C21 C16 N2 C15 -38.6(4)
C17 C16 N2 C15 140.8(3)
C21 C16 N2 P1 109.5(3)
C17 C16 N2 P1 -71.1(4)
C14 C15 N2 C16 125.4(3)
C14 C15 N2 P1 -25.5(3)
C25 C24 N3 C28 0.4(5)
C29 C24 N3 C28 -178.3(3)
C25 C24 N3 Pd1 -174.6(3)
C29 C24 N3 Pd1 6.8(4)
C27 C28 N3 C24 -1.9(5)
C30 C28 N3 C24 178.8(3)
C27 C28 N3 Pd1 173.0(3)
C30 C28 N3 Pd1 -6.3(4)
C16 N2 P1 N1 -146.4(3)
C15 N2 P1 N1 3.9(2)
C16 N2 P1 C2 111.3(3)
C15 N2 P1 C2 -98.4(2)
C16 N2 P1 Pd1 -17.1(3)
C15 N2 P1 Pd1 133.2(2)
C7 N1 P1 N2 180.0(3)
C14 N1 P1 N2 20.4(2)
C7 N1 P1 C2 -70.7(3)
C14 N1 P1 C2 129.7(2)
C7 N1 P1 Pd1 59.3(3)
C14 N1 P1 Pd1 -100.3(2)
C3 C2 P1 N2 49.0(3)
C1 C2 P1 N2 -128.3(3)
C3 C2 P1 N1 -47.6(2)
C1 C2 P1 N1 135.1(3)
C3 C2 P1 Pd1 176.58(19)
C1 C2 P1 Pd1 -0.7(3)
C24 N3 Pd1 C23 -89.4(3)
C28 N3 Pd1 C23 95.7(3)
C24 N3 Pd1 O1 92.9(2)
C28 N3 Pd1 O1 -82.0(2)
C24 N3 Pd1 P1 -76(4)
C28 N3 Pd1 P1 109(4)
S1 O1 Pd1 C23 -170(2)
S1 O1 Pd1 N3 -120.32(16)
S1 O1 Pd1 P1 59.49(14)
N2 P1 Pd1 C23 -69.35(14)
N1 P1 Pd1 C23 41.46(14)
C2 P1 Pd1 C23 165.58(14)
N2 P1 Pd1 N3 -83(4)
N1 P1 Pd1 N3 28(4)
C2 P1 Pd1 N3 152(4)
N2 P1 Pd1 O1 108.34(13)
N1 P1 Pd1 O1 -140.86(13)
C2 P1 Pd1 O1 -16.74(12)
Pd1 O1 S1 O3 171.83(15)
Pd1 O1 S1 O2 41.49(19)
Pd1 O1 S1 C1 -73.92(17)
C6 C1 S1 O3 -22.1(3)
C2 C1 S1 O3 161.7(3)
C6 C1 S1 O2 101.1(3)
C2 C1 S1 O2 -75.2(3)
C6 C1 S1 O1 -139.1(2)
C2 C1 S1 O1 44.6(3)
